data_7050125
loop_
_publ_author_name
'Gudneppanavar Rajsekhar'
'Chebrolu P. Rao'
'Pauli Saarenketo'
'Kalle N\"attinen'
'Kari Rissanen'

_publ_section_title
;
 Complexation behaviour of hexadentate ligands possessing N2O4 and
 N2O2S2 cores: differential reactivity towards Co(II), Ni(II) and
 Zn(II) salts and structures of the products
;
_journal_issue 1
_journal_name_full 'New J. Chem.'
_journal_page_first 75
_journal_page_last 84
_journal_paper_doi 10.1039/b305313j
_journal_volume 28
_journal_year 2004
_chemical_formula_sum 'C16 H15 N Ni0.5 O4'
_chemical_formula_weight 314.64
_chemical_name_systematic
;
?
;
_space_group_IT_number 86
_symmetry_cell_setting tetragonal
_symmetry_Int_Tables_number 86
_symmetry_space_group_name_Hall '-P 4bc'
_symmetry_space_group_name_H-M 'P 42/n :2'
_atom_sites_solution_hydrogens geom
_atom_sites_solution_primary direct
_atom_sites_solution_secondary difmap
_audit_creation_method SHELXL-97
_cell_angle_alpha 90.00
_cell_angle_beta 90.00
_cell_angle_gamma 90.00
_cell_formula_units_Z 8
_cell_length_a 13.925(2)
_cell_length_b 13.925(2)
_cell_length_c 14.181(3)
_cell_measurement_reflns_used 9384
_cell_measurement_temperature 173(2)
_cell_measurement_theta_max 25.682
_cell_measurement_theta_min 2.91
_cell_volume 2749.8(8)
_computing_cell_refinement DENZO-SMN
_computing_data_collection Collect
_computing_data_reduction DENZO-SMN
_computing_molecular_graphics xp
_computing_publication_material 'SHELXL-97 (Sheldrick, 1997)'
_computing_structure_refinement 'SHELXL-97 (Sheldrick, 1997)'
_computing_structure_solution 'SHELXS-97 (Sheldrick, 1990)'
_diffrn_ambient_temperature 173(2)
_diffrn_measured_fraction_theta_full 0.995
_diffrn_measured_fraction_theta_max 0.995
_diffrn_measurement_device_type 'Nonius KappaCCD'
_diffrn_measurement_method 'Rotation in phi and omega, 2 deg.'
_diffrn_radiation_monochromator graphite
_diffrn_radiation_source 'fine-focus sealed tube'
_diffrn_radiation_type MoK\a
_diffrn_radiation_wavelength 0.71069
_diffrn_reflns_av_R_equivalents 0.1233
_diffrn_reflns_av_sigmaI/netI 0.0610
_diffrn_reflns_limit_h_max 16
_diffrn_reflns_limit_h_min -16
_diffrn_reflns_limit_k_max 15
_diffrn_reflns_limit_k_min -16
_diffrn_reflns_limit_l_max 16
_diffrn_reflns_limit_l_min -16
_diffrn_reflns_number 18110
_diffrn_reflns_theta_full 25.66
_diffrn_reflns_theta_max 25.66
_diffrn_reflns_theta_min 2.93
_exptl_absorpt_coefficient_mu 0.765
_exptl_absorpt_correction_type none
_exptl_crystal_colour Orange
_exptl_crystal_density_diffrn 1.520
_exptl_crystal_density_meas ?
_exptl_crystal_density_method 'not measured'
_exptl_crystal_description Blocks
_exptl_crystal_F_000 1312
_exptl_crystal_size_max 0.20
_exptl_crystal_size_mid 0.10
_exptl_crystal_size_min 0.10
_refine_diff_density_max 0.803
_refine_diff_density_min -0.594
_refine_diff_density_rms 0.112
_refine_ls_extinction_method none
_refine_ls_goodness_of_fit_ref 1.063
_refine_ls_hydrogen_treatment mixed
_refine_ls_matrix_type full
_refine_ls_number_parameters 199
_refine_ls_number_reflns 2594
_refine_ls_number_restraints 1
_refine_ls_restrained_S_all 1.063
_refine_ls_R_factor_all 0.1044
_refine_ls_R_factor_gt 0.0746
_refine_ls_shift/su_max 0.001
_refine_ls_shift/su_mean 0.000
_refine_ls_structure_factor_coef Fsqd
_refine_ls_weighting_details 'calc w=1/[\s^2^(Fo^2^)+(0.0721P)^2^+12.2047P] where P=(Fo^2^+2Fc^2^)/3'
_refine_ls_weighting_scheme calc
_refine_ls_wR_factor_gt 0.1695
_refine_ls_wR_factor_ref 0.1863
_reflns_number_gt 1914
_reflns_number_total 2594
_reflns_threshold_expression >2sigma(I)
_cod_data_source_file b305313j.txt
_cod_data_source_block importtr
_cod_depositor_comments
;
The following automatic conversions were performed:
'_symmetry_cell_setting' value 'Tetragonal' changed to 'tetragonal'
according to '/home/saulius/struct/CIF-dictionaries/cif_core.dic'
dictionary named 'cif_core.dic' version 2.4.1 from
2010-06-29.

'_exptl_absorpt_correction_type' value 'None' changed to
'none' according to '/home/saulius/struct/CIF-dictionaries/cif_core.dic'
dictionary named 'cif_core.dic' version 2.4.1 from 2010-06-29.

Automatic conversion script
Id: cif_fix_enum 1527 2010-12-29 10:47:43Z saulius 

The following automatic conversions were performed:

'_exptl_crystal_density_meas' value 'None' was changed to '?' - the
value is perceived as not measured.

Automatic conversion script
Id: cif_fix_values 3008 2015-01-20 13:52:24Z robertas 
;
_cod_original_sg_symbol_H-M P4(2)/n
_cod_original_formula_sum 'C16 H15 N Ni0.50 O4'
_cod_database_code 7050125

loop_
_symmetry_equiv_pos_as_xyz
'x, y, z'
'-x+1/2, -y+1/2, z'
'-y, x+1/2, z+1/2'
'y+1/2, -x, z+1/2'
'-x, -y, -z'
'x-1/2, y-1/2, -z'
'y, -x-1/2, -z-1/2'
'-y-1/2, x, -z-1/2'

loop_
_atom_site_label
_atom_site_type_symbol
_atom_site_fract_x
_atom_site_fract_y
_atom_site_fract_z
_atom_site_U_iso_or_equiv
_atom_site_adp_type
_atom_site_occupancy
_atom_site_symmetry_multiplicity
_atom_site_calc_flag
_atom_site_refinement_flags
_atom_site_disorder_assembly
_atom_site_disorder_group
C2 C 0.9040(4) 0.1620(4) 0.6484(4) 0.0284(12) Uani 1 1 d . . .
C3 C 0.9645(4) 0.0972(4) 0.5997(4) 0.0318(12) Uani 1 1 d . . .
H3 H 0.9368 0.0427 0.5699 0.038 Uiso 1 1 calc R . .
C4 C 1.0617(4) 0.1105(4) 0.5943(4) 0.0377(14) Uani 1 1 d . . .
H4 H 1.1003 0.0657 0.5609 0.045 Uiso 1 1 calc R . .
C5 C 1.1039(4) 0.1895(4) 0.6376(4) 0.0377(14) Uani 1 1 d . . .
H5 H 1.1715 0.1982 0.6344 0.045 Uiso 1 1 calc R . .
C6 C 1.0484(4) 0.2549(4) 0.6848(4) 0.0341(13) Uani 1 1 d . . .
H6 H 1.0777 0.3090 0.7139 0.041 Uiso 1 1 calc R . .
C7 C 0.9491(4) 0.2426(4) 0.6905(3) 0.0262(11) Uani 1 1 d . . .
C9 C 0.9060(4) 0.3926(4) 0.7556(4) 0.0288(12) Uani 1 1 d . . .
H9 H 0.9681 0.4139 0.7374 0.035 Uiso 1 1 calc R . .
C10 C 0.8433(4) 0.4619(4) 0.8022(4) 0.0301(12) Uani 1 1 d . . .
C11 C 0.8724(4) 0.5581(4) 0.7988(4) 0.0331(13) Uani 1 1 d . . .
H11 H 0.9300 0.5747 0.7668 0.040 Uiso 1 1 calc R . .
C12 C 0.8188(4) 0.6285(4) 0.8411(4) 0.0389(14) Uani 1 1 d . . .
H12 H 0.8391 0.6936 0.8374 0.047 Uiso 1 1 calc R . .
C13 C 0.7362(5) 0.6059(4) 0.8886(4) 0.0384(14) Uani 1 1 d . . .
H13 H 0.7003 0.6552 0.9187 0.046 Uiso 1 1 calc R . .
C14 C 0.7046(4) 0.5116(4) 0.8931(4) 0.0333(13) Uani 1 1 d . . .
H14 H 0.6467 0.4962 0.9251 0.040 Uiso 1 1 calc R . .
C15 C 0.7581(4) 0.4401(4) 0.8505(3) 0.0270(11) Uani 1 1 d . . .
C17 C 0.7648(4) 0.3016(4) 0.9451(3) 0.0282(11) Uani 1 1 d . . .
H17A H 0.7388 0.3346 1.0014 0.034 Uiso 1 1 calc R . .
H17B H 0.8357 0.3067 0.9464 0.034 Uiso 1 1 calc R . .
C20 C 0.8371(5) 0.4835(5) 0.5144(6) 0.0503(17) Uani 1 1 d . . .
N8 N 0.8837(3) 0.3058(3) 0.7374(3) 0.0281(10) Uani 1 1 d . . .
O1 O 0.8094(3) 0.1512(3) 0.6544(3) 0.0316(9) Uani 1 1 d . . .
O16 O 0.7268(3) 0.3458(2) 0.8590(2) 0.0268(8) Uani 1 1 d . . .
O19 O 0.7482(4) 0.4856(4) 0.5450(4) 0.0692(15) Uani 1 1 d D . .
H19 H 0.741(7) 0.446(6) 0.589(5) 0.104 Uiso 1 1 d D . .
O21 O 0.8970(5) 0.4359(5) 0.5553(4) 0.093(2) Uani 1 1 d . . .
C22 C 0.8554(8) 0.5398(7) 0.4312(7) 0.091(3) Uani 1 1 d . . .
H22A H 0.9233 0.5582 0.4295 0.136 Uiso 1 1 calc R . .
H22B H 0.8154 0.5977 0.4324 0.136 Uiso 1 1 calc R . .
H22C H 0.8399 0.5019 0.3750 0.136 Uiso 1 1 calc R . .
Ni18 Ni 0.7500 0.2500 0.73973(6) 0.0188(3) Uani 1 2 d S . .

loop_
_atom_site_aniso_label
_atom_site_aniso_U_11
_atom_site_aniso_U_22
_atom_site_aniso_U_33
_atom_site_aniso_U_23
_atom_site_aniso_U_13
_atom_site_aniso_U_12
C2 0.035(3) 0.026(3) 0.024(3) 0.000(2) -0.002(2) 0.005(2)
C3 0.038(3) 0.030(3) 0.028(3) -0.003(2) -0.002(2) 0.004(2)
C4 0.042(4) 0.034(3) 0.038(3) -0.008(2) -0.002(3) 0.005(3)
C5 0.027(3) 0.049(4) 0.037(3) 0.001(3) -0.001(2) 0.000(3)
C6 0.037(3) 0.033(3) 0.032(3) 0.001(2) -0.006(2) 0.000(3)
C7 0.030(3) 0.024(3) 0.024(3) -0.002(2) -0.003(2) 0.007(2)
C9 0.029(3) 0.030(3) 0.027(3) 0.002(2) -0.003(2) 0.000(2)
C10 0.033(3) 0.030(3) 0.028(3) 0.003(2) -0.004(2) 0.006(2)
C11 0.035(3) 0.031(3) 0.034(3) 0.006(2) -0.006(2) -0.003(2)
C12 0.047(4) 0.025(3) 0.044(3) 0.003(3) -0.007(3) -0.005(3)
C13 0.052(4) 0.025(3) 0.039(3) 0.000(2) 0.001(3) 0.004(3)
C14 0.038(3) 0.029(3) 0.033(3) 0.003(2) 0.002(2) 0.009(2)
C15 0.035(3) 0.020(3) 0.026(3) 0.004(2) 0.001(2) 0.002(2)
C17 0.040(3) 0.027(3) 0.018(3) 0.001(2) -0.005(2) 0.002(2)
C20 0.030(3) 0.049(4) 0.071(5) -0.015(4) -0.001(3) -0.008(3)
N8 0.035(3) 0.029(2) 0.021(2) -0.0021(18) -0.0015(18) -0.0014(19)
O1 0.029(2) 0.034(2) 0.032(2) -0.0104(16) 0.0000(16) -0.0021(16)
O16 0.035(2) 0.0205(18) 0.0248(19) 0.0013(14) 0.0030(15) 0.0009(15)
O19 0.062(3) 0.074(4) 0.071(4) 0.027(3) 0.008(3) 0.009(3)
O21 0.101(5) 0.107(5) 0.070(4) 0.024(4) -0.007(4) 0.009(4)
C22 0.106(8) 0.084(7) 0.082(7) 0.010(5) -0.011(6) 0.006(6)
Ni18 0.0231(5) 0.0186(5) 0.0148(4) 0.000 0.000 -0.0004(4)

loop_
_atom_type_symbol
_atom_type_description
_atom_type_scat_dispersion_real
_atom_type_scat_dispersion_imag
_atom_type_scat_source
C C 0.0033 0.0016 'International Tables Vol C Tables 4.2.6.8 and 6.1.1.4'
H H 0.0000 0.0000 'International Tables Vol C Tables 4.2.6.8 and 6.1.1.4'
N N 0.0061 0.0033 'International Tables Vol C Tables 4.2.6.8 and 6.1.1.4'
O O 0.0106 0.0060 'International Tables Vol C Tables 4.2.6.8 and 6.1.1.4'
Ni Ni 0.3393 1.1124 'International Tables Vol C Tables 4.2.6.8 and 6.1.1.4'

loop_
_geom_angle_atom_site_label_1
_geom_angle_atom_site_label_2
_geom_angle_atom_site_label_3
_geom_angle
_geom_angle_site_symmetry_1
_geom_angle_site_symmetry_3
_geom_angle_publ_flag
O1 C2 C3 123.4(5) . . ?
O1 C2 C7 120.1(4) . . ?
C3 C2 C7 116.5(5) . . ?
C4 C3 C2 122.0(5) . . ?
C4 C3 H3 119.0 . . ?
C2 C3 H3 119.0 . . ?
C3 C4 C5 120.0(5) . . ?
C3 C4 H4 120.0 . . ?
C5 C4 H4 120.0 . . ?
C6 C5 C4 120.2(5) . . ?
C6 C5 H5 119.9 . . ?
C4 C5 H5 119.9 . . ?
C5 C6 C7 120.3(5) . . ?
C5 C6 H6 119.8 . . ?
C7 C6 H6 119.8 . . ?
C6 C7 C2 120.8(5) . . ?
C6 C7 N8 125.5(5) . . ?
C2 C7 N8 113.6(4) . . ?
N8 C9 C10 124.9(5) . . ?
N8 C9 H9 117.6 . . ?
C10 C9 H9 117.6 . . ?
C11 C10 C15 118.0(5) . . ?
C11 C10 C9 116.3(5) . . ?
C15 C10 C9 125.8(5) . . ?
C12 C11 C10 120.7(5) . . ?
C12 C11 H11 119.6 . . ?
C10 C11 H11 119.6 . . ?
C13 C12 C11 120.5(5) . . ?
C13 C12 H12 119.7 . . ?
C11 C12 H12 119.7 . . ?
C12 C13 C14 120.4(6) . . ?
C12 C13 H13 119.8 . . ?
C14 C13 H13 119.8 . . ?
C15 C14 C13 119.4(6) . . ?
C15 C14 H14 120.3 . . ?
C13 C14 H14 120.3 . . ?
C14 C15 O16 118.3(5) . . ?
C14 C15 C10 120.9(5) . . ?
O16 C15 C10 120.8(5) . . ?
O16 C17 C17 107.7(3) . 2_655 ?
O16 C17 H17A 110.2 . . ?
C17 C17 H17A 110.2 2_655 . ?
O16 C17 H17B 110.2 . . ?
C17 C17 H17B 110.2 2_655 . ?
H17A C17 H17B 108.5 . . ?
O21 C20 O19 120.2(8) . . ?
O21 C20 C22 124.6(7) . . ?
O19 C20 C22 115.2(7) . . ?
C9 N8 C7 121.5(5) . . ?
C9 N8 Ni18 126.0(4) . . ?
C7 N8 Ni18 111.0(3) . . ?
C2 O1 Ni18 111.7(3) . . ?
C15 O16 C17 110.8(4) . . ?
C15 O16 Ni18 117.7(3) . . ?
C17 O16 Ni18 109.6(3) . . ?
C20 O19 H19 111(7) . . ?
C20 C22 H22A 109.5 . . ?
C20 C22 H22B 109.5 . . ?
H22A C22 H22B 109.5 . . ?
C20 C22 H22C 109.5 . . ?
H22A C22 H22C 109.5 . . ?
H22B C22 H22C 109.5 . . ?
O1 Ni18 O1 106.0(2) . 2_655 ?
O1 Ni18 N8 96.11(16) . 2_655 ?
O1 Ni18 N8 82.78(16) 2_655 2_655 ?
O1 Ni18 N8 82.78(16) . . ?
O1 Ni18 N8 96.11(16) 2_655 . ?
N8 Ni18 N8 178.2(2) 2_655 . ?
O1 Ni18 O16 161.37(14) . . ?
O1 Ni18 O16 89.29(14) 2_655 . ?
N8 Ni18 O16 96.41(15) 2_655 . ?
N8 Ni18 O16 85.02(15) . . ?
O1 Ni18 O16 89.29(14) . 2_655 ?
O1 Ni18 O16 161.37(14) 2_655 2_655 ?
N8 Ni18 O16 85.02(15) 2_655 2_655 ?
N8 Ni18 O16 96.41(15) . 2_655 ?
O16 Ni18 O16 78.12(18) . 2_655 ?

loop_
_geom_bond_atom_site_label_1
_geom_bond_atom_site_label_2
_geom_bond_distance
_geom_bond_site_symmetry_2
_geom_bond_publ_flag
C2 O1 1.329(6) . ?
C2 C3 1.414(7) . ?
C2 C7 1.418(7) . ?
C3 C4 1.369(8) . ?
C3 H3 0.9500 . ?
C4 C5 1.391(8) . ?
C4 H4 0.9500 . ?
C5 C6 1.370(8) . ?
C5 H5 0.9500 . ?
C6 C7 1.396(8) . ?
C6 H6 0.9500 . ?
C7 N8 1.431(6) . ?
C9 N8 1.274(7) . ?
C9 C10 1.460(7) . ?
C9 H9 0.9500 . ?
C10 C11 1.401(8) . ?
C10 C15 1.402(7) . ?
C11 C12 1.371(8) . ?
C11 H11 0.9500 . ?
C12 C13 1.370(8) . ?
C12 H12 0.9500 . ?
C13 C14 1.387(8) . ?
C13 H13 0.9500 . ?
C14 C15 1.382(7) . ?
C14 H14 0.9500 . ?
C15 O16 1.389(6) . ?
C17 O16 1.466(6) . ?
C17 C17 1.495(10) 2_655 ?
C17 H17A 0.9900 . ?
C17 H17B 0.9900 . ?
C20 O21 1.214(9) . ?
C20 O19 1.311(8) . ?
C20 C22 1.439(12) . ?
N8 Ni18 2.018(4) . ?
O1 Ni18 2.010(4) . ?
O16 Ni18 2.178(3) . ?
O19 H19 0.841(3) . ?
C22 H22A 0.9800 . ?
C22 H22B 0.9800 . ?
C22 H22C 0.9800 . ?
Ni18 O1 2.010(4) 2_655 ?
Ni18 N8 2.018(5) 2_655 ?
Ni18 O16 2.178(3) 2_655 ?

loop_
_geom_hbond_atom_site_label_D
_geom_hbond_atom_site_label_H
_geom_hbond_atom_site_label_A
_geom_hbond_distance_DH
_geom_hbond_distance_HA
_geom_hbond_distance_DA
_geom_hbond_angle_DHA
_geom_hbond_site_symmetry_A
C17 H17A O1 0.99 2.68 3.192(6) 112.5 3_645
C17 H17B O19 0.99 2.63 3.456(8) 141.4 4_565
C3 H3 O19 0.95 2.63 3.272(8) 125.3 2_655
O19 H19 O1 0.841(3) 1.78(4) 2.586(6) 159(10) 2_655

loop_
_geom_torsion_atom_site_label_1
_geom_torsion_atom_site_label_2
_geom_torsion_atom_site_label_3
_geom_torsion_atom_site_label_4
_geom_torsion
_geom_torsion_site_symmetry_1
_geom_torsion_site_symmetry_2
_geom_torsion_site_symmetry_3
_geom_torsion_site_symmetry_4
_geom_torsion_publ_flag
O1 C2 C3 C4 179.6(5) . . . . ?
C7 C2 C3 C4 0.7(8) . . . . ?
C2 C3 C4 C5 0.2(9) . . . . ?
C3 C4 C5 C6 -0.8(9) . . . . ?
C4 C5 C6 C7 0.4(9) . . . . ?
C5 C6 C7 C2 0.6(8) . . . . ?
C5 C6 C7 N8 -179.8(5) . . . . ?
O1 C2 C7 C6 180.0(5) . . . . ?
C3 C2 C7 C6 -1.1(7) . . . . ?
O1 C2 C7 N8 0.3(7) . . . . ?
C3 C2 C7 N8 179.2(4) . . . . ?
N8 C9 C10 C11 -167.4(5) . . . . ?
N8 C9 C10 C15 13.5(8) . . . . ?
C15 C10 C11 C12 -0.3(8) . . . . ?
C9 C10 C11 C12 -179.5(5) . . . . ?
C10 C11 C12 C13 0.8(9) . . . . ?
C11 C12 C13 C14 -1.2(9) . . . . ?
C12 C13 C14 C15 1.1(9) . . . . ?
C13 C14 C15 O16 177.7(5) . . . . ?
C13 C14 C15 C10 -0.6(8) . . . . ?
C11 C10 C15 C14 0.3(8) . . . . ?
C9 C10 C15 C14 179.3(5) . . . . ?
C11 C10 C15 O16 -178.0(5) . . . . ?
C9 C10 C15 O16 1.0(8) . . . . ?
C10 C9 N8 C7 179.3(5) . . . . ?
C10 C9 N8 Ni18 15.1(7) . . . . ?
C6 C7 N8 C9 20.3(8) . . . . ?
C2 C7 N8 C9 -160.0(5) . . . . ?
C6 C7 N8 Ni18 -173.3(4) . . . . ?
C2 C7 N8 Ni18 6.4(5) . . . . ?
C3 C2 O1 Ni18 174.3(4) . . . . ?
C7 C2 O1 Ni18 -6.9(6) . . . . ?
C14 C15 O16 C17 -87.6(6) . . . . ?
C10 C15 O16 C17 90.8(5) . . . . ?
C14 C15 O16 Ni18 145.1(4) . . . . ?
C10 C15 O16 Ni18 -36.6(6) . . . . ?
C17 C17 O16 C15 -175.3(5) 2_655 . . . ?
C17 C17 O16 Ni18 -43.6(5) 2_655 . . . ?
C2 O1 Ni18 O1 102.3(3) . . . 2_655 ?
C2 O1 Ni18 N8 -173.5(3) . . . 2_655 ?
C2 O1 Ni18 N8 8.0(3) . . . . ?
C2 O1 Ni18 O16 -41.5(6) . . . . ?
C2 O1 Ni18 O16 -88.5(3) . . . 2_655 ?
C9 N8 Ni18 O1 157.9(5) . . . . ?
C7 N8 Ni18 O1 -7.8(3) . . . . ?
C9 N8 Ni18 O1 52.5(5) . . . 2_655 ?
C7 N8 Ni18 O1 -113.1(3) . . . 2_655 ?
C9 N8 Ni18 N8 105.1(4) . . . 2_655 ?
C7 N8 Ni18 N8 -60.5(3) . . . 2_655 ?
C9 N8 Ni18 O16 -36.2(4) . . . . ?
C7 N8 Ni18 O16 158.1(3) . . . . ?
C9 N8 Ni18 O16 -113.6(4) . . . 2_655 ?
C7 N8 Ni18 O16 80.7(3) . . . 2_655 ?
C15 O16 Ni18 O1 95.0(5) . . . . ?
C17 O16 Ni18 O1 -32.9(6) . . . . ?
C15 O16 Ni18 O1 -50.4(3) . . . 2_655 ?
C17 O16 Ni18 O1 -178.3(3) . . . 2_655 ?
C15 O16 Ni18 N8 -133.1(3) . . . 2_655 ?
C17 O16 Ni18 N8 99.1(3) . . . 2_655 ?
C15 O16 Ni18 N8 45.8(3) . . . . ?
C17 O16 Ni18 N8 -82.1(3) . . . . ?
C15 O16 Ni18 O16 143.4(4) . . . 2_655 ?
C17 O16 Ni18 O16 15.5(2) . . . 2_655 ?
